data_7047297
loop_
_publ_author_name
'Chuang, Wan-Jung'
'Narwane, Manmath'
'Chen, Hsing-Yin'
'Kao, Chai-Lin'
'Huang, Bin'
'Hsu, Kuang-Mei'
'Wang, Yun-Ming'
'Hsu, Sodio C. N.'

_publ_section_title
;
 Nitric oxide-release study of a bio-inspired copper(i)-nitrito complex
 under chemical and biological conditions.
;
_journal_issue 37
_journal_name_full 'Dalton transactions (Cambridge, England : 2003)'
_journal_page_first 13151
_journal_page_last 13157
_journal_paper_doi 10.1039/c8dt02281j
_journal_volume 47
_journal_year 2018
_chemical_formula_moiety 'C36 H32 Cl Cu N2 P2'
_chemical_formula_sum 'C36 H32 Cl Cu N2 P2'
_chemical_formula_weight 653.57
_space_group_IT_number 14
_space_group_name_Hall '-P 2yn'
_space_group_name_H-M_alt 'P 1 21/n 1'
_symmetry_cell_setting monoclinic
_symmetry_space_group_name_Hall '-P 2yn'
_symmetry_space_group_name_H-M 'P 1 21/n 1'
_atom_sites_solution_hydrogens geom
_atom_sites_solution_primary direct
_atom_sites_solution_secondary difmap
_audit_creation_method SHELXL-97
_audit_update_record
;
2017-10-13 deposited with the CCDC.
2018-08-20 downloaded from the CCDC.
;
_cell_angle_alpha 90.00
_cell_angle_beta 101.272(2)
_cell_angle_gamma 90.00
_cell_formula_units_Z 4
_cell_length_a 13.9223(13)
_cell_length_b 10.2775(10)
_cell_length_c 22.565(2)
_cell_measurement_reflns_used 5672
_cell_measurement_temperature 200(2)
_cell_measurement_theta_max 25.028
_cell_measurement_theta_min 0.566
_cell_volume 3166.5(5)
_computing_molecular_graphics 'Ortep-3 for Windows (Farrugia, 1997)'
_computing_publication_material 'WinGX publication routines (Farrugia, 1999)'
_computing_structure_refinement 'SHELXL-97 (Sheldrick, 1997)'
_computing_structure_solution 'SHELXS-86 (Sheldrick, 1986)'
_diffrn_ambient_temperature 200(2)
_diffrn_measured_fraction_theta_full 0.993
_diffrn_measured_fraction_theta_max 0.993
_diffrn_measurement_device_type 'Bruker APEX2'
_diffrn_radiation_monochromator graphite
_diffrn_radiation_source 'fine-focus sealed tube'
_diffrn_radiation_type MoK\a
_diffrn_radiation_wavelength 0.71073
_diffrn_reflns_av_R_equivalents 0.0274
_diffrn_reflns_av_sigmaI/netI 0.0297
_diffrn_reflns_limit_h_max 16
_diffrn_reflns_limit_h_min -16
_diffrn_reflns_limit_k_max 12
_diffrn_reflns_limit_k_min -8
_diffrn_reflns_limit_l_max 26
_diffrn_reflns_limit_l_min -26
_diffrn_reflns_number 17712
_diffrn_reflns_theta_full 25.13
_diffrn_reflns_theta_max 25.13
_diffrn_reflns_theta_min 1.59
_exptl_absorpt_coefficient_mu 0.903
_exptl_absorpt_correction_T_max 0.8330
_exptl_absorpt_correction_T_min 0.6043
_exptl_absorpt_correction_type multi-scan
_exptl_crystal_colour colorless
_exptl_crystal_density_diffrn 1.371
_exptl_crystal_density_method 'not measured'
_exptl_crystal_description prism
_exptl_crystal_F_000 1352
_exptl_crystal_size_max 0.62
_exptl_crystal_size_mid 0.48
_exptl_crystal_size_min 0.21
_refine_diff_density_max 0.623
_refine_diff_density_min -0.501
_refine_diff_density_rms 0.154
_refine_ls_extinction_method none
_refine_ls_goodness_of_fit_ref 1.184
_refine_ls_hydrogen_treatment constr
_refine_ls_matrix_type full
_refine_ls_number_parameters 376
_refine_ls_number_reflns 5635
_refine_ls_number_restraints 0
_refine_ls_restrained_S_all 1.184
_refine_ls_R_factor_all 0.0433
_refine_ls_R_factor_gt 0.0319
_refine_ls_shift/su_max 0.001
_refine_ls_shift/su_mean 0.000
_refine_ls_structure_factor_coef Fsqd
_refine_ls_weighting_details 'calc w=1/[\s^2^(Fo^2^)+(0.0619P)^2^+0.6326P] where P=(Fo^2^+2Fc^2^)/3'
_refine_ls_weighting_scheme calc
_refine_ls_wR_factor_gt 0.0921
_refine_ls_wR_factor_ref 0.1124
_reflns_number_gt 4784
_reflns_number_total 5635
_reflns_threshold_expression >2sigma(I)
_cod_data_source_file c8dt02281j2.cif
_cod_data_source_block a12747
_cod_depositor_comments 'Adding full bibliography for 7047296--7047298.cif.'
_cod_original_sg_symbol_H-M 'P 21/n'
_cod_database_code 7047297

loop_
_symmetry_equiv_pos_as_xyz
'x, y, z'
'-x+1/2, y+1/2, -z+1/2'
'-x, -y, -z'
'x-1/2, -y-1/2, z-1/2'

loop_
_atom_site_label
_atom_site_type_symbol
_atom_site_fract_x
_atom_site_fract_y
_atom_site_fract_z
_atom_site_U_iso_or_equiv
_atom_site_adp_type
_atom_site_occupancy
_atom_site_symmetry_multiplicity
_atom_site_calc_flag
_atom_site_refinement_flags
C1 C 1.02836(16) 1.0083(2) 0.12361(11) 0.0268(5) Uani 1 1 d .
C2 C 0.95751(18) 1.0677(3) 0.08112(12) 0.0326(6) Uani 1 1 d .
H2 H 0.8904 1.0516 0.0814 0.039 Uiso 1 1 calc R
C3 C 0.98206(19) 1.1501(3) 0.03809(13) 0.0389(6) Uani 1 1 d .
H3 H 0.9322 1.1899 0.0090 0.047 Uiso 1 1 calc R
C4 C 1.0792(2) 1.1742(3) 0.03762(12) 0.0365(6) Uani 1 1 d .
H4 H 1.0966 1.2313 0.0083 0.044 Uiso 1 1 calc R
C5 C 1.1508(2) 1.1156(3) 0.07957(13) 0.0430(7) Uani 1 1 d .
H5 H 1.2178 1.1320 0.0790 0.052 Uiso 1 1 calc R
C6 C 1.12649(18) 1.0334(3) 0.12250(12) 0.0405(7) Uani 1 1 d .
H6 H 1.1766 0.9937 0.1514 0.049 Uiso 1 1 calc R
C7 C 1.0863(2) 0.9148(3) 0.24362(12) 0.0395(7) Uani 1 1 d .
C8 C 1.0831(3) 1.0150(4) 0.28395(14) 0.0658(11) Uani 1 1 d .
H8 H 1.0277 1.0707 0.2795 0.079 Uiso 1 1 calc R
C9 C 1.1637(4) 1.0333(6) 0.33184(18) 0.1024(15) Uani 1 1 d .
H9 H 1.1644 1.1041 0.3590 0.123 Uiso 1 1 calc R
C10 C 1.2401(4) 0.9491(6) 0.3389(2) 0.0963(13) Uani 1 1 d .
H10 H 1.2936 0.9616 0.3716 0.116 Uiso 1 1 calc R
C11 C 1.2426(3) 0.8469(5) 0.30050(19) 0.0814(9) Uani 1 1 d .
H11 H 1.2965 0.7883 0.3069 0.098 Uiso 1 1 calc R
C12 C 1.1658(2) 0.8300(4) 0.25225(14) 0.0579(10) Uani 1 1 d .
H12 H 1.1672 0.7603 0.2248 0.070 Uiso 1 1 calc R
C13 C 0.99162(16) 0.7402(2) 0.15121(10) 0.0267(5) Uani 1 1 d .
C14 C 1.04279(18) 0.7008(3) 0.10678(11) 0.0356(6) Uani 1 1 d .
H14 H 1.0864 0.7598 0.0933 0.043 Uiso 1 1 calc R
C15 C 1.0308(2) 0.5778(3) 0.08233(13) 0.0438(7) Uani 1 1 d .
H15 H 1.0653 0.5526 0.0518 0.053 Uiso 1 1 calc R
C16 C 0.9684(2) 0.4909(3) 0.10243(13) 0.0446(7) Uani 1 1 d .
H16 H 0.9596 0.4063 0.0853 0.053 Uiso 1 1 calc R
C17 C 0.91864(19) 0.5265(3) 0.14741(13) 0.0364(6) Uani 1 1 d .
H17 H 0.8770 0.4656 0.1616 0.044 Uiso 1 1 calc R
C18 C 0.92942(17) 0.6506(3) 0.17165(11) 0.0286(5) Uani 1 1 d .
C19 C 0.65964(16) 0.7979(2) 0.06888(11) 0.0278(5) Uani 1 1 d .
C20 C 0.73442(17) 0.7276(2) 0.05126(11) 0.0295(5) Uani 1 1 d .
H20 H 0.8004 0.7423 0.0707 0.035 Uiso 1 1 calc R
C21 C 0.7134(2) 0.6364(3) 0.00555(13) 0.0384(6) Uani 1 1 d .
H21 H 0.7651 0.5897 -0.0068 0.046 Uiso 1 1 calc R
C22 C 0.6172(2) 0.6129(3) -0.02221(14) 0.0436(7) Uani 1 1 d .
H22 H 0.6028 0.5504 -0.0537 0.052 Uiso 1 1 calc R
C23 C 0.5429(2) 0.6801(3) -0.00420(14) 0.0449(7) Uani 1 1 d .
H23 H 0.4769 0.6632 -0.0230 0.054 Uiso 1 1 calc R
C24 C 0.56322(18) 0.7725(3) 0.04119(13) 0.0391(6) Uani 1 1 d .
H24 H 0.5112 0.8185 0.0534 0.047 Uiso 1 1 calc R
C25 C 0.58046(17) 0.9558(3) 0.15203(11) 0.0306(6) Uani 1 1 d .
C26 C 0.5591(2) 0.8698(3) 0.19482(13) 0.0425(7) Uani 1 1 d .
H26 H 0.6023 0.7995 0.2081 0.051 Uiso 1 1 calc R
C27 C 0.4751(2) 0.8858(3) 0.21831(15) 0.0517(8) Uani 1 1 d .
H27 H 0.4596 0.8249 0.2467 0.062 Uiso 1 1 calc R
C28 C 0.4141(2) 0.9898(4) 0.20055(15) 0.0520(9) Uani 1 1 d .
H28 H 0.3575 1.0020 0.2175 0.062 Uiso 1 1 calc R
C29 C 0.4350(2) 1.0759(3) 0.15849(15) 0.0480(8) Uani 1 1 d .
H29 H 0.3927 1.1476 0.1463 0.058 Uiso 1 1 calc R
C30 C 0.51774(18) 1.0586(3) 0.13363(13) 0.0379(6) Uani 1 1 d .
H30 H 0.5313 1.1175 0.1039 0.045 Uiso 1 1 calc R
C31 C 0.69912(16) 1.0686(2) 0.07438(11) 0.0269(5) Uani 1 1 d .
C32 C 0.68817(17) 1.0555(3) 0.01168(11) 0.0312(6) Uani 1 1 d .
H32 H 0.6732 0.9723 -0.0061 0.037 Uiso 1 1 calc R
C33 C 0.69842(19) 1.1595(3) -0.02489(12) 0.0367(6) Uani 1 1 d .
H33 H 0.6922 1.1481 -0.0672 0.044 Uiso 1 1 calc R
C34 C 0.71792(18) 1.2808(3) 0.00084(13) 0.0377(6) Uani 1 1 d .
H34 H 0.7243 1.3534 -0.0241 0.045 Uiso 1 1 calc R
C35 C 0.72821(18) 1.2976(3) 0.06207(13) 0.0360(6) Uani 1 1 d .
H35 H 0.7400 1.3823 0.0788 0.043 Uiso 1 1 calc R
C36 C 0.72157(17) 1.1924(3) 0.10025(11) 0.0301(6) Uani 1 1 d .
P1 P 0.98574(4) 0.90515(6) 0.17871(3) 0.02555(16) Uani 1 1 d .
P2 P 0.69321(4) 0.92875(6) 0.12322(3) 0.02628(16) Uani 1 1 d .
Cl1 Cl 0.81338(5) 0.99860(6) 0.28395(3) 0.03592(17) Uani 1 1 d .
Cu1 Cu 0.82885(2) 0.90149(3) 0.194100(13) 0.02762(12) Uani 1 1 d .
N1 N 0.87386(15) 0.6935(2) 0.21491(9) 0.0302(5) Uani 1 1 d .
H1A H 0.9111 0.6876 0.2533 0.036 Uiso 1 1 calc R
H1B H 0.8193 0.6421 0.2129 0.036 Uiso 1 1 calc R
N2 N 0.73506(18) 1.2108(2) 0.16167(10) 0.0456(6) Uani 1 1 d .
H2A H 0.7479 1.2890 0.1770 0.055 Uiso 1 1 calc R
H2B H 0.7308 1.1443 0.1856 0.055 Uiso 1 1 calc R

loop_
_atom_site_aniso_label
_atom_site_aniso_U_11
_atom_site_aniso_U_22
_atom_site_aniso_U_33
_atom_site_aniso_U_23
_atom_site_aniso_U_13
_atom_site_aniso_U_12
C1 0.0256(12) 0.0278(14) 0.0275(12) -0.0013(11) 0.0067(10) -0.0047(10)
C2 0.0270(13) 0.0352(15) 0.0371(14) 0.0043(12) 0.0098(11) -0.0007(11)
C3 0.0375(14) 0.0404(17) 0.0405(15) 0.0127(13) 0.0122(12) 0.0078(12)
C4 0.0457(15) 0.0329(15) 0.0350(14) 0.0040(12) 0.0175(12) -0.0073(12)
C5 0.0310(14) 0.057(2) 0.0428(16) 0.0055(14) 0.0107(12) -0.0137(13)
C6 0.0261(13) 0.0552(19) 0.0383(15) 0.0108(14) 0.0019(11) -0.0055(12)
C7 0.0345(14) 0.058(2) 0.0241(13) 0.0084(13) -0.0003(11) -0.0181(13)
C8 0.077(2) 0.081(3) 0.0354(17) -0.0098(18) 0.0012(16) -0.037(2)
C9 0.134(5) 0.122 0.044(2) -0.012(3) -0.001(3) -0.068(3)
C10 0.078(3) 0.133 0.062(3) 0.028(3) -0.025(2) -0.055(3)
C11 0.0428(18) 0.122 0.071(3) 0.053(3) -0.0096(18) -0.021(2)
C12 0.0300(15) 0.093(3) 0.0466(18) 0.0305(19) -0.0024(13) -0.0113(16)
C13 0.0241(11) 0.0283(14) 0.0260(12) 0.0033(11) 0.0008(9) 0.0037(10)
C14 0.0303(13) 0.0425(18) 0.0346(14) 0.0036(13) 0.0077(11) 0.0069(12)
C15 0.0429(16) 0.050(2) 0.0393(16) -0.0029(14) 0.0101(13) 0.0154(14)
C16 0.0496(17) 0.0368(17) 0.0440(16) -0.0092(14) 0.0009(13) 0.0126(14)
C17 0.0369(14) 0.0256(15) 0.0443(15) 0.0006(13) 0.0016(12) 0.0014(11)
C18 0.0267(12) 0.0306(15) 0.0269(12) 0.0028(11) 0.0012(10) 0.0056(10)
C19 0.0274(12) 0.0227(13) 0.0324(13) 0.0023(11) 0.0034(10) -0.0001(10)
C20 0.0248(12) 0.0252(14) 0.0375(14) -0.0004(11) 0.0040(10) 0.0001(10)
C21 0.0375(15) 0.0298(15) 0.0490(16) -0.0085(13) 0.0107(13) 0.0008(12)
C22 0.0467(17) 0.0317(16) 0.0495(17) -0.0136(13) 0.0028(14) -0.0076(12)
C23 0.0315(14) 0.0406(18) 0.0574(18) -0.0097(15) -0.0039(13) -0.0053(12)
C24 0.0265(13) 0.0360(16) 0.0528(17) -0.0079(14) 0.0029(12) 0.0003(11)
C25 0.0249(12) 0.0350(15) 0.0322(13) -0.0063(12) 0.0062(10) 0.0014(11)
C26 0.0392(15) 0.0429(17) 0.0486(17) -0.0007(14) 0.0162(13) -0.0001(13)
C27 0.0457(17) 0.062(2) 0.0526(19) -0.0050(16) 0.0227(15) -0.0147(15)
C28 0.0283(14) 0.074(3) 0.0564(19) -0.0222(18) 0.0160(13) -0.0039(15)
C29 0.0300(15) 0.058(2) 0.0551(19) -0.0134(16) 0.0057(13) 0.0092(13)
C30 0.0306(13) 0.0417(17) 0.0406(15) -0.0052(13) 0.0051(12) 0.0057(12)
C31 0.0231(12) 0.0252(14) 0.0315(13) -0.0015(11) 0.0034(10) 0.0021(10)
C32 0.0297(13) 0.0288(14) 0.0343(14) -0.0046(12) 0.0046(11) 0.0009(11)
C33 0.0398(14) 0.0363(16) 0.0336(14) 0.0034(13) 0.0060(11) 0.0033(12)
C34 0.0375(14) 0.0328(16) 0.0423(15) 0.0070(13) 0.0064(12) 0.0005(12)
C35 0.0353(14) 0.0234(15) 0.0470(16) -0.0024(12) 0.0022(12) -0.0003(11)
C36 0.0246(12) 0.0291(14) 0.0350(13) -0.0033(11) 0.0019(10) 0.0012(10)
P1 0.0232(3) 0.0294(4) 0.0239(3) 0.0011(3) 0.0042(2) -0.0035(2)
P2 0.0231(3) 0.0252(4) 0.0307(3) -0.0022(3) 0.0056(3) 0.0011(2)
Cl1 0.0462(4) 0.0312(4) 0.0332(3) -0.0023(3) 0.0148(3) 0.0036(3)
Cu1 0.02520(18) 0.0294(2) 0.02874(18) -0.00054(13) 0.00657(13) 0.00104(12)
N1 0.0306(11) 0.0284(12) 0.0322(11) 0.0032(10) 0.0074(9) -0.0020(9)
N2 0.0709(16) 0.0267(13) 0.0356(13) -0.0072(11) 0.0016(11) -0.0001(12)

loop_
_atom_type_symbol
_atom_type_description
_atom_type_scat_dispersion_real
_atom_type_scat_dispersion_imag
_atom_type_scat_source
C C 0.0033 0.0016 'International Tables Vol C Tables 4.2.6.8 and 6.1.1.4'
H H 0.0000 0.0000 'International Tables Vol C Tables 4.2.6.8 and 6.1.1.4'
P P 0.1023 0.0942 'International Tables Vol C Tables 4.2.6.8 and 6.1.1.4'
Cl Cl 0.1484 0.1585 'International Tables Vol C Tables 4.2.6.8 and 6.1.1.4'
Cu Cu 0.3201 1.2651 'International Tables Vol C Tables 4.2.6.8 and 6.1.1.4'
N N 0.0061 0.0033 'International Tables Vol C Tables 4.2.6.8 and 6.1.1.4'

loop_
_geom_angle_atom_site_label_1
_geom_angle_atom_site_label_2
_geom_angle_atom_site_label_3
_geom_angle
C2 C1 C6 118.4(2)
C2 C1 P1 116.70(17)
C6 C1 P1 124.9(2)
C1 C2 C3 121.3(2)
C1 C2 H2 119.3
C3 C2 H2 119.3
C4 C3 C2 119.6(3)
C4 C3 H3 120.2
C2 C3 H3 120.2
C5 C4 C3 119.9(2)
C5 C4 H4 120.1
C3 C4 H4 120.1
C4 C5 C6 120.6(2)
C4 C5 H5 119.7
C6 C5 H5 119.7
C5 C6 C1 120.2(3)
C5 C6 H6 119.9
C1 C6 H6 119.9
C8 C7 C12 120.1(3)
C8 C7 P1 116.9(3)
C12 C7 P1 123.0(2)
C7 C8 C9 118.8(4)
C7 C8 H8 120.6
C9 C8 H8 120.6
C10 C9 C8 119.5(5)
C10 C9 H9 120.2
C8 C9 H9 120.2
C9 C10 C11 122.2(4)
C9 C10 H10 118.9
C11 C10 H10 118.9
C10 C11 C12 119.0(4)
C10 C11 H11 120.5
C12 C11 H11 120.5
C11 C12 C7 120.3(4)
C11 C12 H12 119.9
C7 C12 H12 119.9
C14 C13 C18 118.7(2)
C14 C13 P1 125.4(2)
C18 C13 P1 115.42(18)
C15 C14 C13 120.9(3)
C15 C14 H14 119.5
C13 C14 H14 119.5
C14 C15 C16 119.8(3)
C14 C15 H15 120.1
C16 C15 H15 120.1
C15 C16 C17 120.4(3)
C15 C16 H16 119.8
C17 C16 H16 119.8
C18 C17 C16 120.1(3)
C18 C17 H17 120.0
C16 C17 H17 120.0
C17 C18 C13 120.1(2)
C17 C18 N1 121.5(2)
C13 C18 N1 118.3(2)
C20 C19 C24 119.0(2)
C20 C19 P2 118.03(18)
C24 C19 P2 122.73(19)
C21 C20 C19 120.4(2)
C21 C20 H20 119.8
C19 C20 H20 119.8
C20 C21 C22 120.0(2)
C20 C21 H21 120.0
C22 C21 H21 120.0
C23 C22 C21 119.9(3)
C23 C22 H22 120.1
C21 C22 H22 120.1
C22 C23 C24 120.6(3)
C22 C23 H23 119.7
C24 C23 H23 119.7
C23 C24 C19 120.1(2)
C23 C24 H24 120.0
C19 C24 H24 120.0
C30 C25 C26 119.3(2)
C30 C25 P2 123.0(2)
C26 C25 P2 117.8(2)
C25 C26 C27 120.3(3)
C25 C26 H26 119.9
C27 C26 H26 119.9
C28 C27 C26 120.0(3)
C28 C27 H27 120.0
C26 C27 H27 120.0
C29 C28 C27 120.1(3)
C29 C28 H28 119.9
C27 C28 H28 119.9
C28 C29 C30 120.2(3)
C28 C29 H29 119.9
C30 C29 H29 119.9
C25 C30 C29 120.1(3)
C25 C30 H30 119.9
C29 C30 H30 119.9
C32 C31 C36 118.5(2)
C32 C31 P2 121.8(2)
C36 C31 P2 119.61(18)
C33 C32 C31 121.9(3)
C33 C32 H32 119.1
C31 C32 H32 119.1
C32 C33 C34 119.0(3)
C32 C33 H33 120.5
C34 C33 H33 120.5
C35 C34 C33 120.8(3)
C35 C34 H34 119.6
C33 C34 H34 119.6
C34 C35 C36 121.1(3)
C34 C35 H35 119.4
C36 C35 H35 119.4
N2 C36 C35 120.2(2)
N2 C36 C31 121.1(2)
C35 C36 C31 118.7(2)
C13 P1 C1 105.56(11)
C13 P1 C7 104.31(13)
C1 P1 C7 102.46(11)
C13 P1 Cu1 98.36(8)
C1 P1 Cu1 124.36(8)
C7 P1 Cu1 119.22(9)
C19 P2 C31 102.20(11)
C19 P2 C25 103.07(11)
C31 P2 C25 103.75(12)
C19 P2 Cu1 117.30(8)
C31 P2 Cu1 113.50(8)
C25 P2 Cu1 115.22(8)
P2 Cu1 N1 115.41(6)
P2 Cu1 P1 126.05(3)
N1 Cu1 P1 79.12(5)
P2 Cu1 Cl1 111.27(3)
N1 Cu1 Cl1 107.30(6)
P1 Cu1 Cl1 112.57(3)
C18 N1 Cu1 108.45(15)
C18 N1 H1A 110.0
Cu1 N1 H1A 110.0
C18 N1 H1B 110.0
Cu1 N1 H1B 110.0
H1A N1 H1B 108.4
C36 N2 H2A 120.0
C36 N2 H2B 120.0
H2A N2 H2B 120.0

loop_
_geom_bond_atom_site_label_1
_geom_bond_atom_site_label_2
_geom_bond_distance
C1 C2 1.377(3)
C1 C6 1.396(3)
C1 P1 1.819(2)
C2 C3 1.381(4)
C2 H2 0.9500
C3 C4 1.376(4)
C3 H3 0.9500
C4 C5 1.373(4)
C4 H4 0.9500
C5 C6 1.376(4)
C5 H5 0.9500
C6 H6 0.9500
C7 C8 1.381(5)
C7 C12 1.392(5)
C7 P1 1.821(3)
C8 C9 1.409(6)
C8 H8 0.9500
C9 C10 1.357(8)
C9 H9 0.9500
C10 C11 1.366(7)
C10 H10 0.9500
C11 C12 1.380(5)
C11 H11 0.9500
C12 H12 0.9500
C13 C14 1.398(3)
C13 C18 1.402(3)
C13 P1 1.813(3)
C14 C15 1.377(4)
C14 H14 0.9500
C15 C16 1.382(4)
C15 H15 0.9500
C16 C17 1.385(4)
C16 H16 0.9500
C17 C18 1.384(4)
C17 H17 0.9500
C18 N1 1.429(3)
C19 C20 1.388(3)
C19 C24 1.390(3)
C19 P2 1.818(3)
C20 C21 1.382(4)
C20 H20 0.9500
C21 C22 1.384(4)
C21 H21 0.9500
C22 C23 1.370(4)
C22 H22 0.9500
C23 C24 1.384(4)
C23 H23 0.9500
C24 H24 0.9500
C25 C30 1.382(4)
C25 C26 1.384(4)
C25 P2 1.834(2)
C26 C27 1.385(4)
C26 H26 0.9500
C27 C28 1.375(5)
C27 H27 0.9500
C28 C29 1.369(5)
C28 H28 0.9500
C29 C30 1.388(4)
C29 H29 0.9500
C30 H30 0.9500
C31 C32 1.400(3)
C31 C36 1.409(3)
C31 P2 1.823(3)
C32 C33 1.375(4)
C32 H32 0.9500
C33 C34 1.379(4)
C33 H33 0.9500
C34 C35 1.372(4)
C34 H34 0.9500
C35 C36 1.397(4)
C35 H35 0.9500
C36 N2 1.375(3)
P1 Cu1 2.2781(7)
P2 Cu1 2.2410(7)
Cl1 Cu1 2.3075(7)
Cu1 N1 2.251(2)
N1 H1A 0.9200
N1 H1B 0.9200
N2 H2A 0.8800
N2 H2B 0.8800
